data_7004782
loop_
_publ_author_name
'Shin, Kyong-Soon'
'Jung, YounJung'
'Lee, Su-Kyung'
'Fourmigu\'e, Marc'
'Barri\`ere, Fr\'ed\'eric'
'Bergamini, Jean-Fran\,cois'
'Noh, Dong-Youn'

_publ_section_title
;
 Redox bifunctionality in a Pt(ii) dithiolene complex of a
 tetrathiafulvalene diphosphine ligand
;
_journal_issue 43
_journal_name_full 'Dalton Transactions'
_journal_page_first 5869
_journal_page_last 5871
_journal_paper_doi 10.1039/B812797b
_journal_year 2008
_chemical_formula_moiety 'C35 H26 P2 Pt S9, C H Cl3'
_chemical_formula_sum 'C36 H27 Cl3 P2 Pt S9'
_chemical_formula_weight 1111.5
_chemical_name_common '(o-P2)Pt(dmit), CHCl3'
_chemical_name_systematic
;
3,4-dimethyl-3',4'-bis(diphenylphosphino)tetrathiafulvalene, platinum(II)
1,3-dithiole-2-thione-4,5-dithiolate, chloroform solvate
;
_space_group_IT_number 14
_symmetry_cell_setting monoclinic
_symmetry_space_group_name_Hall '-P 2yn'
_symmetry_space_group_name_H-M 'P 1 21/n 1'
_atom_sites_solution_hydrogens geom
_atom_sites_solution_primary direct
_atom_sites_solution_secondary difmap
_audit_creation_date 2007-07-20T17:46:56-00:00
_audit_creation_method 'WinGX routine CIF_UPDATE'
_cell_angle_alpha 90
_cell_angle_beta 96.911(3)
_cell_angle_gamma 90
_cell_formula_units_Z 4
_cell_length_a 10.2717(6)
_cell_length_b 26.2907(17)
_cell_length_c 15.3070(11)
_cell_measurement_reflns_used 5536
_cell_measurement_temperature 100(2)
_cell_measurement_theta_max 27.54
_cell_measurement_theta_min 2.53
_cell_volume 4103.6(5)
_computing_cell_refinement 'Bruker SMART, 2006'
_computing_data_collection 'Bruker SMART, 2006'
_computing_data_reduction 'Bruker SAINT, 2006'
_computing_structure_refinement 'SHELXL-97 (Sheldrick, 1997)'
_computing_structure_solution 'SHELXS-97 (Sheldrick, 1997)'
_diffrn_ambient_temperature 100(2)
_diffrn_detector 'CCD plate'
_diffrn_measured_fraction_theta_full 0.992
_diffrn_measured_fraction_theta_max 0.992
_diffrn_measurement_device_type 'APEXII, Bruker-AXS'
_diffrn_measurement_method 'CCD rotation images, thick slices'
_diffrn_orient_matrix_type 'by SAINT Bruker-AXS'
_diffrn_orient_matrix_UB_11 -0.21291E-1
_diffrn_orient_matrix_UB_12 0.367013E-1
_diffrn_orient_matrix_UB_13 0.79336E-2
_diffrn_orient_matrix_UB_21 -0.4064E-2
_diffrn_orient_matrix_UB_22 -0.60987E-2
_diffrn_orient_matrix_UB_23 0.640995E-1
_diffrn_orient_matrix_UB_31 0.956418E-1
_diffrn_orient_matrix_UB_32 0.7911E-2
_diffrn_orient_matrix_UB_33 0.126094E-1
_diffrn_radiation_monochromator graphite
_diffrn_radiation_probe x-ray
_diffrn_radiation_type MoK\a
_diffrn_radiation_wavelength 0.71073
_diffrn_reflns_av_R_equivalents 0.0552
_diffrn_reflns_av_unetI/netI 0.0473
_diffrn_reflns_limit_h_max 13
_diffrn_reflns_limit_h_min -13
_diffrn_reflns_limit_k_max 34
_diffrn_reflns_limit_k_min -34
_diffrn_reflns_limit_l_max 19
_diffrn_reflns_limit_l_min -19
_diffrn_reflns_number 38291
_diffrn_reflns_theta_full 27.57
_diffrn_reflns_theta_max 27.57
_diffrn_reflns_theta_min 2.4
_diffrn_source 'Enraf Nonius FR590'
_exptl_absorpt_coefficient_mu 4.179
_exptl_absorpt_correction_T_max 1.0
_exptl_absorpt_correction_T_min 0.610013
_exptl_absorpt_correction_type multi-scan
_exptl_absorpt_process_details
;
[Sheldrick, G.M. (2002). SADABS Bruker AXS Inc., Madison, Wisconsin, USA]
;
_exptl_crystal_colour orange
_exptl_crystal_density_diffrn 1.799
_exptl_crystal_density_method 'not measured'
_exptl_crystal_description stick
_exptl_crystal_F_000 2184
_exptl_crystal_size_max 0.58
_exptl_crystal_size_mid 0.11
_exptl_crystal_size_min 0.06
_refine_diff_density_max 1.559
_refine_diff_density_min -0.879
_refine_diff_density_rms 0.122
_refine_ls_extinction_method none
_refine_ls_goodness_of_fit_ref 1.015
_refine_ls_hydrogen_treatment constr
_refine_ls_matrix_type full
_refine_ls_number_parameters 490
_refine_ls_number_reflns 9441
_refine_ls_number_restraints 0
_refine_ls_restrained_S_all 1.015
_refine_ls_R_factor_all 0.0406
_refine_ls_R_factor_gt 0.0302
_refine_ls_shift/su_max 0.002
_refine_ls_shift/su_mean 0
_refine_ls_structure_factor_coef Fsqd
_refine_ls_weighting_details 'calc w=1/[\s^2^(Fo^2^)+(0.0247P)^2^+3.2577P] where P=(Fo^2^+2Fc^2^)/3'
_refine_ls_weighting_scheme calc
_refine_ls_wR_factor_gt 0.0636
_refine_ls_wR_factor_ref 0.068
_reflns_number_gt 8019
_reflns_number_total 9441
_reflns_threshold_expression >2sigma(I)
_cod_data_source_file B812797b.txt
_cod_data_source_block P2Ptdmit
_cod_database_code 7004782

loop_
_symmetry_equiv_pos_as_xyz
'x, y, z'
'-x+1/2, y+1/2, -z+1/2'
'-x, -y, -z'
'x-1/2, -y-1/2, z-1/2'

loop_
_atom_site_label
_atom_site_type_symbol
_atom_site_fract_x
_atom_site_fract_y
_atom_site_fract_z
_atom_site_U_iso_or_equiv
_atom_site_adp_type
_atom_site_occupancy
_atom_site_symmetry_multiplicity
_atom_site_calc_flag
_atom_site_refinement_flags
_atom_site_disorder_assembly
_atom_site_disorder_group
Pt1 Pt 0.508321(11) 0.114983(5) 0.272948(9) 0.01390(4) Uani 1 1 d . . .
P1 P 0.29527(8) 0.13264(4) 0.27989(6) 0.01470(18) Uani 1 1 d . . .
P2 P 0.55004(8) 0.19812(3) 0.29424(6) 0.01475(18) Uani 1 1 d . . .
S1 S -0.01294(8) 0.32753(4) 0.38384(7) 0.0227(2) Uani 1 1 d . . .
S2 S 0.22404(9) 0.38997(4) 0.38971(6) 0.02152(19) Uani 1 1 d . . .
S3 S 0.13464(8) 0.23382(4) 0.29720(6) 0.02113(19) Uani 1 1 d . . .
S4 S 0.37813(8) 0.29577(3) 0.30783(6) 0.02031(19) Uani 1 1 d . . .
S5 S 0.46643(8) 0.02922(3) 0.24418(6) 0.01822(18) Uani 1 1 d . . .
S6 S 0.73139(8) 0.10110(4) 0.27651(7) 0.0221(2) Uani 1 1 d . . .
S7 S 0.65309(8) -0.05655(3) 0.21425(6) 0.02078(19) Uani 1 1 d . . .
S8 S 0.88308(8) 0.00622(4) 0.24780(7) 0.0226(2) Uani 1 1 d . . .
S9 S 0.91473(9) -0.10022(4) 0.18898(7) 0.0295(2) Uani 1 1 d . . .
C1 C -0.1120(4) 0.38522(18) 0.5113(3) 0.0335(10) Uani 1 1 d . . .
H1A H -0.0956 0.4133 0.5513 0.05 Uiso 1 1 calc R . .
H1B H -0.1244 0.3548 0.5439 0.05 Uiso 1 1 calc R . .
H1C H -0.1894 0.392 0.4713 0.05 Uiso 1 1 calc R . .
C2 C 0.1487(4) 0.45311(18) 0.5197(3) 0.0369(11) Uani 1 1 d . . .
H2A H 0.0784 0.4616 0.5531 0.055 Uiso 1 1 calc R . .
H2B H 0.1651 0.4812 0.4825 0.055 Uiso 1 1 calc R . .
H2C H 0.2264 0.4459 0.5591 0.055 Uiso 1 1 calc R . .
C3 C 0.0026(4) 0.37849(15) 0.4606(2) 0.0228(8) Uani 1 1 d . . .
C4 C 0.1112(3) 0.40689(15) 0.4636(2) 0.0221(8) Uani 1 1 d . . .
C5 C 0.1492(3) 0.33151(14) 0.3597(2) 0.0189(7) Uani 1 1 d . . .
C6 C 0.2111(3) 0.29287(14) 0.3260(2) 0.0180(7) Uani 1 1 d . . .
C7 C 0.2859(3) 0.20196(13) 0.2924(2) 0.0173(7) Uani 1 1 d . . .
C8 C 0.3922(3) 0.22931(14) 0.2983(2) 0.0188(7) Uani 1 1 d . . .
C9 C 0.6262(3) 0.00646(13) 0.2436(2) 0.0170(7) Uani 1 1 d . . .
C10 C 0.7343(3) 0.03591(14) 0.2571(2) 0.0172(7) Uani 1 1 d . . .
C11 C 0.8218(3) -0.05288(14) 0.2157(2) 0.0208(8) Uani 1 1 d . . .
C20 C 0.2225(3) 0.10665(13) 0.3729(2) 0.0166(7) Uani 1 1 d . . .
C21 C 0.0872(3) 0.10778(14) 0.3741(3) 0.0217(8) Uani 1 1 d . . .
H21 H 0.033 0.1209 0.3264 0.026 Uiso 1 1 calc R . .
C22 C 0.0334(4) 0.08926(17) 0.4468(3) 0.0290(9) Uani 1 1 d . . .
H22 H -0.0569 0.0903 0.4478 0.035 Uiso 1 1 calc R . .
C23 C 0.1137(4) 0.06910(18) 0.5179(3) 0.0327(10) Uani 1 1 d . . .
H23 H 0.0769 0.0565 0.5661 0.039 Uiso 1 1 calc R . .
C24 C 0.2482(4) 0.06765(17) 0.5172(3) 0.0317(10) Uani 1 1 d . . .
H24 H 0.3019 0.0539 0.5646 0.038 Uiso 1 1 calc R . .
C25 C 0.3026(3) 0.08692(16) 0.4447(2) 0.0238(8) Uani 1 1 d . . .
H25 H 0.3931 0.0866 0.4444 0.029 Uiso 1 1 calc R . .
C30 C 0.1819(3) 0.11574(14) 0.1845(2) 0.0169(7) Uani 1 1 d . . .
C31 C 0.1522(3) 0.06416(15) 0.1716(3) 0.0219(8) Uani 1 1 d . . .
H31 H 0.184 0.0405 0.214 0.026 Uiso 1 1 calc R . .
C32 C 0.0749(3) 0.04820(16) 0.0953(3) 0.0274(9) Uani 1 1 d . . .
H32 H 0.0566 0.0138 0.0861 0.033 Uiso 1 1 calc R . .
C33 C 0.0261(4) 0.08354(18) 0.0342(3) 0.0315(10) Uani 1 1 d . . .
H33 H -0.0263 0.073 -0.0164 0.038 Uiso 1 1 calc R . .
C34 C 0.0541(4) 0.13493(18) 0.0468(3) 0.0308(9) Uani 1 1 d . . .
H34 H 0.0202 0.1586 0.005 0.037 Uiso 1 1 calc R . .
C35 C 0.1324(3) 0.15078(16) 0.1215(3) 0.0260(8) Uani 1 1 d . . .
H35 H 0.152 0.1851 0.1296 0.031 Uiso 1 1 calc R . .
C40 C 0.6299(3) 0.23157(13) 0.2112(2) 0.0162(7) Uani 1 1 d . . .
C41 C 0.6472(3) 0.20859(15) 0.1320(2) 0.0224(8) Uani 1 1 d . . .
H41 H 0.6202 0.1752 0.1211 0.027 Uiso 1 1 calc R . .
C42 C 0.7051(4) 0.23570(16) 0.0690(3) 0.0272(9) Uani 1 1 d . . .
H42 H 0.7185 0.22 0.0164 0.033 Uiso 1 1 calc R . .
C43 C 0.7427(4) 0.28549(17) 0.0835(3) 0.0333(10) Uani 1 1 d . . .
H43 H 0.7785 0.3036 0.0399 0.04 Uiso 1 1 calc R . .
C44 C 0.7273(4) 0.30879(16) 0.1629(3) 0.0307(9) Uani 1 1 d . . .
H44 H 0.7538 0.3423 0.1729 0.037 Uiso 1 1 calc R . .
C45 C 0.6722(4) 0.28180(15) 0.2278(3) 0.0253(8) Uani 1 1 d . . .
H45 H 0.6635 0.297 0.2816 0.03 Uiso 1 1 calc R . .
C50 C 0.6465(3) 0.21192(14) 0.3982(2) 0.0190(7) Uani 1 1 d . . .
C51 C 0.7820(4) 0.21195(16) 0.4036(3) 0.0279(9) Uani 1 1 d . . .
H51 H 0.8229 0.2103 0.3527 0.034 Uiso 1 1 calc R . .
C52 C 0.8572(5) 0.21441(17) 0.4858(3) 0.0410(12) Uani 1 1 d . . .
H52 H 0.9482 0.2148 0.4893 0.049 Uiso 1 1 calc R . .
C53 C 0.7991(5) 0.21628(18) 0.5599(3) 0.0498(14) Uani 1 1 d . . .
H53 H 0.8504 0.2173 0.6143 0.06 Uiso 1 1 calc R . .
C54 C 0.6632(5) 0.21669(17) 0.5562(3) 0.0433(12) Uani 1 1 d . . .
H54 H 0.624 0.2185 0.6078 0.052 Uiso 1 1 calc R . .
C55 C 0.5862(4) 0.21438(15) 0.4752(3) 0.0309(9) Uani 1 1 d . . .
H55 H 0.4952 0.2145 0.4722 0.037 Uiso 1 1 calc R . .
C60 C 0.6688(4) 0.05890(19) 0.6045(3) 0.0351(11) Uani 1 1 d . . .
H60 H 0.6428 0.0234 0.6117 0.042 Uiso 1 1 calc R A 1
Cl1 Cl 0.5545(5) 0.10096(19) 0.6473(3) 0.0276(9) Uani 0.72(3) 1 d P B 1
Cl2 Cl 0.6760(5) 0.0725(2) 0.4926(4) 0.0255(9) Uani 0.72(3) 1 d P B 1
Cl3 Cl 0.8253(3) 0.0710(3) 0.6673(2) 0.0365(10) Uani 0.72(3) 1 d P B 1
Cl4 Cl 0.8239(8) 0.0445(17) 0.6514(17) 0.079(9) Uani 0.28(3) 1 d P B 2
Cl5 Cl 0.6682(19) 0.0607(12) 0.4867(15) 0.065(5) Uani 0.28(3) 1 d P B 2
Cl6 Cl 0.580(3) 0.1032(7) 0.6428(13) 0.065(5) Uani 0.28(3) 1 d P B 2

loop_
_atom_site_aniso_label
_atom_site_aniso_U_11
_atom_site_aniso_U_22
_atom_site_aniso_U_33
_atom_site_aniso_U_23
_atom_site_aniso_U_13
_atom_site_aniso_U_12
Pt1 0.01066(6) 0.01501(7) 0.01625(7) -0.00143(6) 0.00250(5) -0.00152(5)
P1 0.0112(4) 0.0161(4) 0.0171(4) -0.0009(4) 0.0025(3) -0.0018(4)
P2 0.0121(4) 0.0163(4) 0.0162(4) -0.0026(4) 0.0035(3) -0.0031(4)
S1 0.0158(4) 0.0219(5) 0.0309(5) 0.0000(4) 0.0045(4) 0.0024(4)
S2 0.0200(4) 0.0221(5) 0.0232(5) -0.0052(4) 0.0053(4) -0.0008(4)
S3 0.0141(4) 0.0191(5) 0.0308(5) -0.0032(4) 0.0049(4) -0.0001(4)
S4 0.0176(4) 0.0157(4) 0.0288(5) -0.0040(4) 0.0075(4) -0.0015(4)
S5 0.0127(4) 0.0166(4) 0.0259(5) -0.0012(4) 0.0044(3) -0.0021(3)
S6 0.0111(4) 0.0180(5) 0.0368(6) -0.0030(4) 0.0015(4) -0.0018(4)
S7 0.0184(4) 0.0163(4) 0.0281(5) -0.0018(4) 0.0045(4) -0.0003(4)
S8 0.0138(4) 0.0202(5) 0.0341(5) 0.0005(4) 0.0035(4) 0.0021(4)
S9 0.0250(5) 0.0233(5) 0.0408(6) -0.0030(5) 0.0067(4) 0.0078(4)
C1 0.0244(19) 0.049(3) 0.028(2) 0.001(2) 0.0082(17) 0.013(2)
C2 0.029(2) 0.049(3) 0.033(2) -0.021(2) 0.0040(18) 0.007(2)
C3 0.0214(17) 0.030(2) 0.0165(18) 0.0005(16) 0.0022(14) 0.0062(16)
C4 0.0214(17) 0.024(2) 0.0201(19) -0.0041(16) 0.0006(14) 0.0090(16)
C5 0.0176(16) 0.0228(19) 0.0160(17) 0.0027(15) 0.0004(14) 0.0029(15)
C6 0.0189(16) 0.0163(18) 0.0190(18) -0.0026(15) 0.0034(14) -0.0050(15)
C7 0.0221(17) 0.0168(18) 0.0141(17) 0.0026(14) 0.0070(14) 0.0112(15)
C8 0.0226(17) 0.0183(18) 0.0153(18) -0.0034(15) 0.0007(14) 0.0091(15)
C9 0.0190(16) 0.0159(17) 0.0166(17) -0.0004(14) 0.0045(13) 0.0016(15)
C10 0.0135(15) 0.0181(18) 0.0198(18) 0.0011(15) 0.0009(13) 0.0002(14)
C11 0.0220(17) 0.0199(19) 0.0207(19) 0.0048(16) 0.0035(15) 0.0008(16)
C20 0.0164(16) 0.0151(18) 0.0187(18) -0.0007(14) 0.0037(14) -0.0020(14)
C21 0.0151(16) 0.027(2) 0.0230(19) 0.0033(16) 0.0029(14) -0.0016(15)
C22 0.0185(17) 0.041(3) 0.029(2) 0.0039(19) 0.0100(16) -0.0021(18)
C23 0.029(2) 0.047(3) 0.024(2) 0.009(2) 0.0122(17) -0.004(2)
C24 0.0240(19) 0.047(3) 0.024(2) 0.010(2) 0.0032(16) 0.0034(19)
C25 0.0140(16) 0.036(2) 0.0219(19) -0.0025(17) 0.0028(14) -0.0005(16)
C30 0.0108(14) 0.0219(18) 0.0185(18) -0.0016(15) 0.0043(13) -0.0004(14)
C31 0.0141(16) 0.026(2) 0.026(2) 0.0006(17) 0.0021(14) -0.0034(15)
C32 0.0215(18) 0.032(2) 0.028(2) -0.0099(18) 0.0028(16) -0.0074(17)
C33 0.0211(18) 0.053(3) 0.019(2) -0.009(2) -0.0059(15) -0.005(2)
C34 0.031(2) 0.040(2) 0.021(2) 0.0027(19) -0.0027(17) 0.006(2)
C35 0.0221(17) 0.032(2) 0.024(2) 0.0015(18) 0.0043(15) 0.0014(17)
C40 0.0117(15) 0.0189(18) 0.0185(18) -0.0012(15) 0.0042(13) -0.0030(14)
C41 0.0175(16) 0.028(2) 0.0215(19) -0.0055(17) 0.0006(14) -0.0058(16)
C42 0.028(2) 0.037(2) 0.0165(19) -0.0019(17) 0.0060(16) -0.0038(19)
C43 0.028(2) 0.042(3) 0.031(2) 0.007(2) 0.0105(17) -0.006(2)
C44 0.035(2) 0.023(2) 0.036(2) 0.0013(18) 0.0136(19) -0.0107(18)
C45 0.0285(19) 0.024(2) 0.025(2) -0.0015(17) 0.0106(16) -0.0029(17)
C50 0.0234(17) 0.0164(18) 0.0163(18) -0.0002(15) -0.0012(14) -0.0031(15)
C51 0.0243(19) 0.028(2) 0.029(2) -0.0031(18) -0.0048(16) -0.0026(17)
C52 0.042(2) 0.033(3) 0.041(3) 0.003(2) -0.020(2) -0.011(2)
C53 0.082(4) 0.032(3) 0.027(3) 0.003(2) -0.029(3) -0.016(3)
C54 0.085(4) 0.026(2) 0.018(2) -0.0003(18) 0.006(2) -0.008(3)
C55 0.043(2) 0.024(2) 0.027(2) -0.0007(18) 0.0086(18) -0.0044(19)
C60 0.0243(19) 0.054(3) 0.027(2) 0.013(2) 0.0051(17) 0.004(2)
Cl1 0.0199(13) 0.0398(15) 0.0245(13) 0.0042(10) 0.0083(10) -0.0011(11)
Cl2 0.0207(12) 0.0375(15) 0.0189(12) 0.0040(10) 0.0048(8) 0.0024(10)
Cl3 0.0221(8) 0.059(2) 0.0267(10) 0.0047(12) -0.0022(6) 0.0058(11)
Cl4 0.025(2) 0.15(2) 0.065(8) 0.070(12) 0.000(3) 0.000(5)
Cl5 0.061(7) 0.096(13) 0.040(6) 0.026(7) 0.014(5) 0.030(6)
Cl6 0.070(10) 0.081(7) 0.048(5) 0.005(4) 0.027(6) -0.024(6)

loop_
_atom_type_symbol
_atom_type_description
_atom_type_scat_dispersion_real
_atom_type_scat_dispersion_imag
_atom_type_scat_source
C C 0.0033 0.0016 'International Tables Vol C Tables 4.2.6.8 and 6.1.1.4'
H H 0 0 'International Tables Vol C Tables 4.2.6.8 and 6.1.1.4'
P P 0.1023 0.0942 'International Tables Vol C Tables 4.2.6.8 and 6.1.1.4'
Pt Pt -1.7033 8.3905 'International Tables Vol C Tables 4.2.6.8 and 6.1.1.4'
S S 0.1246 0.1234 'International Tables Vol C Tables 4.2.6.8 and 6.1.1.4'
Cl Cl 0.1484 0.1585 'International Tables Vol C Tables 4.2.6.8 and 6.1.1.4'

loop_
_geom_angle_atom_site_label_1
_geom_angle_atom_site_label_2
_geom_angle_atom_site_label_3
_geom_angle
_geom_angle_site_symmetry_1
_geom_angle_site_symmetry_3
_geom_angle_publ_flag
P2 Pt1 P1 87.82(3) . . ?
P2 Pt1 S6 88.79(3) . . ?
P1 Pt1 S6 175.08(3) . . ?
P2 Pt1 S5 177.40(3) . . ?
P1 Pt1 S5 92.87(3) . . ?
S6 Pt1 S5 90.67(3) . . ?
C30 P1 C20 104.75(16) . . ?
C30 P1 C7 106.91(17) . . ?
C20 P1 C7 105.05(16) . . ?
C30 P1 Pt1 116.47(11) . . ?
C20 P1 Pt1 116.90(12) . . ?
C7 P1 Pt1 105.84(11) . . ?
C50 P2 C40 105.81(16) . . ?
C50 P2 C8 105.95(16) . . ?
C40 P2 C8 106.46(17) . . ?
C50 P2 Pt1 113.48(12) . . ?
C40 P2 Pt1 117.63(12) . . ?
C8 P2 Pt1 106.73(12) . . ?
C5 S1 C3 94.73(17) . . ?
C5 S2 C4 95.04(18) . . ?
C6 S3 C7 93.42(17) . . ?
C8 S4 C6 93.51(17) . . ?
C9 S5 Pt1 100.39(12) . . ?
C10 S6 Pt1 100.87(11) . . ?
C11 S7 C9 97.64(17) . . ?
C11 S8 C10 97.69(17) . . ?
C4 C3 C1 128.4(4) . . ?
C4 C3 S1 116.8(3) . . ?
C1 C3 S1 114.7(3) . . ?
C3 C4 C2 128.5(3) . . ?
C3 C4 S2 116.4(3) . . ?
C2 C4 S2 115.1(3) . . ?
C6 C5 S1 123.0(3) . . ?
C6 C5 S2 123.7(3) . . ?
S1 C5 S2 113.2(2) . . ?
C5 C6 S4 122.9(3) . . ?
C5 C6 S3 123.1(3) . . ?
S4 C6 S3 114.04(19) . . ?
C8 C7 S3 117.9(3) . . ?
C8 C7 P1 120.1(3) . . ?
S3 C7 P1 122.0(2) . . ?
C7 C8 S4 118.5(3) . . ?
C7 C8 P2 119.4(3) . . ?
S4 C8 P2 122.1(2) . . ?
C10 C9 S5 124.0(3) . . ?
C10 C9 S7 115.5(3) . . ?
S5 C9 S7 120.3(2) . . ?
C9 C10 S8 116.5(3) . . ?
C9 C10 S6 124.1(3) . . ?
S8 C10 S6 119.34(19) . . ?
S9 C11 S8 123.2(2) . . ?
S9 C11 S7 124.2(2) . . ?
S8 C11 S7 112.6(2) . . ?
C21 C20 C25 119.6(3) . . ?
C21 C20 P1 120.5(3) . . ?
C25 C20 P1 119.9(3) . . ?
C22 C21 C20 119.8(3) . . ?
C23 C22 C21 120.3(3) . . ?
C24 C23 C22 120.3(4) . . ?
C23 C24 C25 119.4(4) . . ?
C20 C25 C24 120.5(3) . . ?
C35 C30 C31 119.4(3) . . ?
C35 C30 P1 123.0(3) . . ?
C31 C30 P1 117.4(3) . . ?
C32 C31 C30 120.1(4) . . ?
C33 C32 C31 119.5(4) . . ?
C32 C33 C34 120.8(4) . . ?
C35 C34 C33 119.9(4) . . ?
C34 C35 C30 120.3(4) . . ?
C41 C40 C45 119.9(3) . . ?
C41 C40 P2 121.1(3) . . ?
C45 C40 P2 119.0(3) . . ?
C40 C41 C42 119.7(4) . . ?
C43 C42 C41 120.8(4) . . ?
C42 C43 C44 120.1(4) . . ?
C43 C44 C45 119.9(4) . . ?
C44 C45 C40 119.6(4) . . ?
C51 C50 C55 119.6(4) . . ?
C51 C50 P2 119.6(3) . . ?
C55 C50 P2 120.0(3) . . ?
C50 C51 C52 119.8(4) . . ?
C53 C52 C51 120.6(4) . . ?
C52 C53 C54 120.7(4) . . ?
C53 C54 C55 119.8(4) . . ?
C54 C55 C50 119.5(4) . . ?
Cl6 C60 Cl4 122.6(14) . . ?
Cl6 C60 Cl2 107.2(7) . . ?
Cl4 C60 Cl2 107.9(7) . . ?
Cl6 C60 Cl1 8.0(10) . . ?
Cl4 C60 Cl1 126.9(16) . . ?
Cl2 C60 Cl1 109.7(3) . . ?
Cl6 C60 Cl5 114.0(11) . . ?
Cl4 C60 Cl5 108.4(11) . . ?
Cl2 C60 Cl5 10.6(11) . . ?
Cl1 C60 Cl5 115.2(8) . . ?
Cl6 C60 Cl3 100.4(8) . . ?
Cl4 C60 Cl3 24.1(15) . . ?
Cl2 C60 Cl3 110.1(3) . . ?
Cl1 C60 Cl3 106.1(3) . . ?
Cl5 C60 Cl3 115.1(8) . . ?

loop_
_geom_bond_atom_site_label_1
_geom_bond_atom_site_label_2
_geom_bond_distance
_geom_bond_site_symmetry_2
_geom_bond_publ_flag
Pt1 P2 2.2436(9) . ?
Pt1 P1 2.2521(8) . ?
Pt1 S6 2.3144(8) . ?
Pt1 S5 2.3276(9) . ?
P1 C30 1.810(4) . ?
P1 C20 1.819(4) . ?
P1 C7 1.836(4) . ?
P2 C50 1.807(4) . ?
P2 C40 1.820(3) . ?
P2 C8 1.824(3) . ?
S1 C5 1.753(3) . ?
S1 C3 1.776(4) . ?
S2 C5 1.755(4) . ?
S2 C4 1.770(4) . ?
S3 C6 1.772(4) . ?
S3 C7 1.775(3) . ?
S4 C8 1.761(4) . ?
S4 C6 1.772(3) . ?
S5 C9 1.748(3) . ?
S6 C10 1.740(4) . ?
S7 C11 1.733(4) . ?
S7 C9 1.747(4) . ?
S8 C11 1.726(4) . ?
S8 C10 1.737(3) . ?
S9 C11 1.650(4) . ?
C1 C3 1.497(5) . ?
C2 C4 1.511(5) . ?
C3 C4 1.338(5) . ?
C5 C6 1.334(5) . ?
C7 C8 1.302(5) . ?
C9 C10 1.350(5) . ?
C20 C21 1.393(4) . ?
C20 C25 1.391(5) . ?
C21 C22 1.388(5) . ?
C22 C23 1.389(6) . ?
C23 C24 1.383(5) . ?
C24 C25 1.396(5) . ?
C30 C35 1.385(5) . ?
C30 C31 1.399(5) . ?
C31 C32 1.396(5) . ?
C32 C33 1.370(6) . ?
C33 C34 1.390(6) . ?
C34 C35 1.381(5) . ?
C40 C41 1.385(5) . ?
C40 C45 1.404(5) . ?
C41 C42 1.389(5) . ?
C42 C43 1.375(6) . ?
C43 C44 1.387(6) . ?
C44 C45 1.395(5) . ?
C50 C51 1.385(5) . ?
C50 C55 1.397(5) . ?
C51 C52 1.396(6) . ?
C52 C53 1.345(7) . ?
C53 C54 1.390(7) . ?
C54 C55 1.390(6) . ?
C60 Cl6 1.63(2) . ?
C60 Cl4 1.709(9) . ?
C60 Cl2 1.760(8) . ?
C60 Cl1 1.793(6) . ?
C60 Cl5 1.80(2) . ?
C60 Cl3 1.800(5) . ?
